data_4036333
loop_
_publ_author_name
'Sigalov, Mark'
'Shainyan, Bagrat'
'Chipanina, Nina'
'Oznobikhina, Larisa'
'Strashnikova, Natalia'
'Sterkhova, Irina'

_publ_section_title
;
 Molecular Structure and Photoinduced Intramolecular Hydrogen Bonding in
 2-Pyrrolylmethylidene Cycloalkanones.
;
_journal_issue 21
_journal_name_full 'The Journal of organic chemistry'
_journal_page_first 10521
_journal_page_last 10535
_journal_paper_doi 10.1021/acs.joc.5b01604
_journal_volume 80
_journal_year 2015
_chemical_formula_moiety 'C14 H11 N O'
_chemical_formula_sum 'C14 H11 N O'
_chemical_formula_weight 209.24
_space_group_crystal_system monoclinic
_space_group_IT_number 14
_space_group_name_Hall '-P 2ybc'
_space_group_name_H-M_alt 'P 1 21/c 1'
_atom_sites_solution_hydrogens geom
_atom_sites_solution_primary direct
_atom_sites_solution_secondary difmap
_audit_creation_method SHELXL-2014/6
_cell_angle_alpha 90
_cell_angle_beta 108.199(2)
_cell_angle_gamma 90
_cell_formula_units_Z 4
_cell_length_a 12.0888(8)
_cell_length_b 5.8043(4)
_cell_length_c 15.2224(10)
_cell_measurement_temperature 100(2)
_cell_measurement_theta_max 30.1
_cell_measurement_theta_min 2.8
_cell_volume 1014.68(12)
_computing_cell_refinement 'Bruker SAINT'
_computing_data_collection 'Bruker APEX2'
_computing_data_reduction 'Bruker SAINT'
_computing_molecular_graphics 'Bruker SHELXTL'
_computing_publication_material 'Bruker SHELXTL'
_computing_structure_refinement 'SHELXL-2013 (Sheldrick 2013)'
_computing_structure_solution 'SHELXS-97 (Sheldrick 2008)'
_diffrn_ambient_temperature 100(2)
_diffrn_measured_fraction_theta_full 0.999
_diffrn_measured_fraction_theta_max 0.999
_diffrn_radiation_type MoK\a
_diffrn_radiation_wavelength 0.71073
_diffrn_reflns_av_R_equivalents 0.0446
_diffrn_reflns_av_unetI/netI 0.0176
_diffrn_reflns_Laue_measured_fraction_full 0.999
_diffrn_reflns_Laue_measured_fraction_max 0.999
_diffrn_reflns_limit_h_max 17
_diffrn_reflns_limit_h_min -17
_diffrn_reflns_limit_k_max 8
_diffrn_reflns_limit_k_min -8
_diffrn_reflns_limit_l_max 21
_diffrn_reflns_limit_l_min -21
_diffrn_reflns_number 47965
_diffrn_reflns_point_group_measured_fraction_full 0.999
_diffrn_reflns_point_group_measured_fraction_max 0.999
_diffrn_reflns_theta_full 25.242
_diffrn_reflns_theta_max 30.119
_diffrn_reflns_theta_min 2.817
_exptl_absorpt_coefficient_mu 0.087
_exptl_absorpt_correction_T_max 0.987
_exptl_absorpt_correction_T_min 0.972
_exptl_absorpt_correction_type multi-scan
_exptl_crystal_colour gold
_exptl_crystal_density_diffrn 1.370
_exptl_crystal_description prizm
_exptl_crystal_F_000 440
_exptl_crystal_size_max 0.330
_exptl_crystal_size_mid 0.320
_exptl_crystal_size_min 0.150
_refine_diff_density_max 0.457
_refine_diff_density_min -0.252
_refine_diff_density_rms 0.057
_refine_ls_extinction_method none
_refine_ls_goodness_of_fit_ref 1.079
_refine_ls_hydrogen_treatment constr
_refine_ls_matrix_type full
_refine_ls_number_parameters 145
_refine_ls_number_reflns 2979
_refine_ls_number_restraints 0
_refine_ls_restrained_S_all 1.079
_refine_ls_R_factor_all 0.0529
_refine_ls_R_factor_gt 0.0440
_refine_ls_shift/su_max 0.000
_refine_ls_shift/su_mean 0.000
_refine_ls_structure_factor_coef Fsqd
_refine_ls_weighting_details 'w=1/[\s^2^(Fo^2^)+(0.0565P)^2^+0.5556P] where P=(Fo^2^+2Fc^2^)/3'
_refine_ls_weighting_scheme calc
_refine_ls_wR_factor_gt 0.1135
_refine_ls_wR_factor_ref 0.1190
_reflns_Friedel_coverage 0.000
_reflns_number_gt 2578
_reflns_number_total 2979
_reflns_threshold_expression 'I > 2\s(I)'
_cod_data_source_file jo5b01604_si_001.cif
_cod_data_source_block mo_Oznobikhina_1_201114_0m
_cod_original_sg_symbol_H-M 'P 21/c'
_cod_database_code 4036333
_shelx_space_group_comment
;
The symmetry employed for this shelxl refinement is uniquely defined
by the following loop, which should always be used as a source of
symmetry information in preference to the above space-group names.
They are only intended as comments.
;
_shelx_estimated_absorpt_t_min 0.972
_shelx_estimated_absorpt_t_max 0.987
_shelxl_version_number 2014/6

loop_
_space_group_symop_operation_xyz
'x, y, z'
'-x, y+1/2, -z+1/2'
'-x, -y, -z'
'x, -y-1/2, z-1/2'

loop_
_atom_site_label
_atom_site_type_symbol
_atom_site_fract_x
_atom_site_fract_y
_atom_site_fract_z
_atom_site_U_iso_or_equiv
_atom_site_adp_type
_atom_site_occupancy
_atom_site_site_symmetry_order
_atom_site_calc_flag
_atom_site_refinement_flags_posn
_atom_site_refinement_flags_adp
O1 O 0.72236(7) 0.51732(14) 0.15020(6) 0.01705(19) Uani 1 1 d . .
N1 N 0.30717(8) 0.83664(17) -0.01534(6) 0.0143(2) Uani 1 1 d . .
H11 H 0.3070 0.7105 -0.0450 0.017 Uiso 1 1 calc R U
C1 C 0.21872(10) 0.9918(2) -0.03532(8) 0.0154(2) Uani 1 1 d . .
H1 H 0.1490 0.9798 -0.0834 0.018 Uiso 1 1 calc R U
C2 C 0.39744(9) 0.91165(19) 0.05982(7) 0.0134(2) Uani 1 1 d . .
C3 C 0.50336(9) 0.78232(19) 0.09227(7) 0.0136(2) Uani 1 1 d . .
H5 H 0.5057 0.6428 0.0629 0.016 Uiso 1 1 calc R U
C4 C 0.60026(9) 0.84212(19) 0.16119(7) 0.0126(2) Uani 1 1 d . .
C5 C 0.62151(9) 1.05543(19) 0.22046(8) 0.0132(2) Uani 1 1 d . .
H6 H 0.5720 1.0581 0.2598 0.016 Uiso 1 1 calc R U
H7 H 0.6077 1.1937 0.1828 0.016 Uiso 1 1 calc R U
C6 C 0.74815(9) 1.03479(19) 0.27709(7) 0.0126(2) Uani 1 1 d . .
C7 C 0.81557(10) 1.18858(19) 0.34150(8) 0.0147(2) Uani 1 1 d . .
H10 H 0.7833 1.3235 0.3557 0.018 Uiso 1 1 calc R U
C8 C 0.93225(10) 1.1369(2) 0.38434(8) 0.0161(2) Uani 1 1 d . .
H2 H 0.9783 1.2385 0.4278 0.019 Uiso 1 1 calc R U
C9 C 0.36173(10) 1.1215(2) 0.08748(8) 0.0150(2) Uani 1 1 d . .
H4 H 0.4046 1.2124 0.1367 0.018 Uiso 1 1 calc R U
C10 C 0.24944(10) 1.1705(2) 0.02756(8) 0.0154(2) Uani 1 1 d . .
H3 H 0.2044 1.2989 0.0299 0.018 Uiso 1 1 calc R U
C11 C 0.70811(9) 0.70252(19) 0.18450(7) 0.0131(2) Uani 1 1 d . .
C12 C 0.79726(9) 0.83227(19) 0.25646(7) 0.0130(2) Uani 1 1 d . .
C13 C 0.98186(10) 0.9341(2) 0.36322(8) 0.0176(2) Uani 1 1 d . .
H9 H 1.0603 0.9035 0.3923 0.021 Uiso 1 1 calc R U
C14 C 0.91463(10) 0.7790(2) 0.29927(8) 0.0161(2) Uani 1 1 d . .
H8 H 0.9467 0.6436 0.2853 0.019 Uiso 1 1 calc R U

loop_
_atom_site_aniso_label
_atom_site_aniso_U_11
_atom_site_aniso_U_22
_atom_site_aniso_U_33
_atom_site_aniso_U_23
_atom_site_aniso_U_13
_atom_site_aniso_U_12
O1 0.0217(4) 0.0122(4) 0.0178(4) -0.0022(3) 0.0068(3) 0.0004(3)
N1 0.0154(4) 0.0146(4) 0.0128(4) -0.0025(3) 0.0042(3) -0.0026(3)
C1 0.0149(5) 0.0171(5) 0.0138(5) 0.0011(4) 0.0041(4) -0.0015(4)
C2 0.0141(5) 0.0149(5) 0.0119(5) -0.0013(4) 0.0051(4) -0.0031(4)
C3 0.0166(5) 0.0125(5) 0.0136(5) -0.0011(4) 0.0072(4) -0.0018(4)
C4 0.0150(5) 0.0117(5) 0.0129(5) -0.0001(4) 0.0068(4) -0.0005(4)
C5 0.0137(5) 0.0121(5) 0.0141(5) -0.0017(4) 0.0046(4) 0.0003(4)
C6 0.0137(5) 0.0131(5) 0.0116(5) 0.0009(4) 0.0050(4) -0.0003(4)
C7 0.0168(5) 0.0137(5) 0.0140(5) -0.0008(4) 0.0055(4) 0.0002(4)
C8 0.0166(5) 0.0162(5) 0.0143(5) -0.0015(4) 0.0031(4) -0.0028(4)
C9 0.0152(5) 0.0154(5) 0.0145(5) -0.0024(4) 0.0050(4) -0.0017(4)
C10 0.0155(5) 0.0146(5) 0.0163(5) 0.0002(4) 0.0052(4) 0.0003(4)
C11 0.0158(5) 0.0124(5) 0.0124(5) 0.0012(4) 0.0062(4) -0.0006(4)
C12 0.0151(5) 0.0125(5) 0.0121(5) 0.0007(4) 0.0055(4) 0.0000(4)
C13 0.0136(5) 0.0199(5) 0.0179(5) 0.0019(4) 0.0030(4) 0.0012(4)
C14 0.0165(5) 0.0157(5) 0.0167(5) 0.0011(4) 0.0062(4) 0.0024(4)

loop_
_atom_type_symbol
_atom_type_description
_atom_type_scat_dispersion_real
_atom_type_scat_dispersion_imag
_atom_type_scat_source
C C 0.0033 0.0016 'International Tables Vol C Tables 4.2.6.8 and 6.1.1.4'
H H 0.0000 0.0000 'International Tables Vol C Tables 4.2.6.8 and 6.1.1.4'
N N 0.0061 0.0033 'International Tables Vol C Tables 4.2.6.8 and 6.1.1.4'
O O 0.0106 0.0060 'International Tables Vol C Tables 4.2.6.8 and 6.1.1.4'

loop_
_geom_angle_atom_site_label_1
_geom_angle_atom_site_label_2
_geom_angle_atom_site_label_3
_geom_angle
C1 N1 C2 109.84(10)
C1 N1 H11 125.1
C2 N1 H11 125.1
N1 C1 C10 108.69(10)
N1 C1 H1 125.7
C10 C1 H1 125.7
N1 C2 C9 106.56(10)
N1 C2 C3 120.67(10)
C9 C2 C3 132.73(10)
C4 C3 C2 126.72(10)
C4 C3 H5 116.6
C2 C3 H5 116.6
C3 C4 C11 122.03(10)
C3 C4 C5 128.36(10)
C11 C4 C5 109.49(9)
C4 C5 C6 103.29(9)
C4 C5 H6 111.1
C6 C5 H6 111.1
C4 C5 H7 111.1
C6 C5 H7 111.1
H6 C5 H7 109.1
C7 C6 C12 120.24(10)
C7 C6 C5 128.33(10)
C12 C6 C5 111.42(9)
C6 C7 C8 118.64(10)
C6 C7 H10 120.7
C8 C7 H10 120.7
C7 C8 C13 121.16(11)
C7 C8 H2 119.4
C13 C8 H2 119.4
C2 C9 C10 107.83(10)
C2 C9 H4 126.1
C10 C9 H4 126.1
C1 C10 C9 107.07(10)
C1 C10 H3 126.5
C9 C10 H3 126.5
O1 C11 C12 126.33(10)
O1 C11 C4 127.28(10)
C12 C11 C4 106.38(9)
C6 C12 C14 121.47(10)
C6 C12 C11 109.41(9)
C14 C12 C11 129.10(10)
C14 C13 C8 120.43(10)
C14 C13 H9 119.8
C8 C13 H9 119.8
C13 C14 C12 118.06(11)
C13 C14 H8 121.0
C12 C14 H8 121.0

loop_
_geom_bond_atom_site_label_1
_geom_bond_atom_site_label_2
_geom_bond_distance
O1 C11 1.2304(14)
N1 C1 1.3580(15)
N1 C2 1.3819(14)
N1 H11 0.8600
C1 C10 1.3811(16)
C1 H1 0.9300
C2 C9 1.4005(16)
C2 C3 1.4324(15)
C3 C4 1.3512(15)
C3 H5 0.9300
C4 C11 1.4809(15)
C4 C5 1.5060(15)
C5 C6 1.5089(15)
C5 H6 0.9700
C5 H7 0.9700
C6 C7 1.3869(15)
C6 C12 1.3962(15)
C7 C8 1.3893(16)
C7 H10 0.9300
C8 C13 1.4032(16)
C8 H2 0.9300
C9 C10 1.4078(16)
C9 H4 0.9300
C10 H3 0.9300
C11 C12 1.4803(15)
C12 C14 1.3985(15)
C13 C14 1.3873(17)
C13 H9 0.9300
C14 H8 0.9300

loop_
_geom_hbond_atom_site_label_D
_geom_hbond_atom_site_label_H
_geom_hbond_atom_site_label_A
_geom_hbond_distance_DH
_geom_hbond_distance_HA
_geom_hbond_distance_DA
_geom_hbond_angle_DHA
_geom_hbond_site_symmetry_A
N1 H11 O1 0.86 2.02 2.8469(13) 160.8 3_665
N1 H11 O1 0.86 2.02 2.8469(13) 160.8 3_665
N1 H11 O1 0.86 2.02 2.8469(13) 160.8 3_665
N1 H11 O1 0.86 2.02 2.8469(13) 160.8 3_665
N1 H11 O1 0.86 2.02 2.8469(13) 160.8 3_665

loop_
_geom_torsion_atom_site_label_1
_geom_torsion_atom_site_label_2
_geom_torsion_atom_site_label_3
_geom_torsion_atom_site_label_4
_geom_torsion
C2 N1 C1 C10 -0.70(13)
C1 N1 C2 C9 0.59(12)
C1 N1 C2 C3 -177.38(10)
N1 C2 C3 C4 176.01(10)
C9 C2 C3 C4 -1.3(2)
C2 C3 C4 C11 -175.50(10)
C2 C3 C4 C5 0.02(19)
C3 C4 C5 C6 -174.38(11)
C11 C4 C5 C6 1.59(11)
C4 C5 C6 C7 177.63(11)
C4 C5 C6 C12 -1.14(12)
C12 C6 C7 C8 0.22(16)
C5 C6 C7 C8 -178.46(10)
C6 C7 C8 C13 0.19(17)
N1 C2 C9 C10 -0.26(12)
C3 C2 C9 C10 177.37(11)
N1 C1 C10 C9 0.52(13)
C2 C9 C10 C1 -0.16(13)
C3 C4 C11 O1 -4.08(17)
C5 C4 C11 O1 179.65(10)
C3 C4 C11 C12 174.78(10)
C5 C4 C11 C12 -1.49(11)
C7 C6 C12 C14 -0.24(16)
C5 C6 C12 C14 178.64(10)
C7 C6 C12 C11 -178.62(10)
C5 C6 C12 C11 0.26(12)
O1 C11 C12 C6 179.63(10)
C4 C11 C12 C6 0.76(12)
O1 C11 C12 C14 1.41(19)
C4 C11 C12 C14 -177.46(11)
C7 C8 C13 C14 -0.60(18)
C8 C13 C14 C12 0.56(17)
C6 C12 C14 C13 -0.15(17)
C11 C12 C14 C13 177.88(11)
